data_4327912
loop_
_publ_author_name
'Almudena Gallego'
'Oscar Castillo'
'Carlos J. G\'omez-Garc\'ia'
'F\'elix Zamora'
'Salom\'e Delgado'

_publ_contact_author
;
 Salom\'e Delgado. Departamento de Qu\'imica Inorg\'anica.
 Universidad Aut\'onoma de Madrid, E-28049 Madrid, Spain
;
_publ_contact_author_email salome.delgado@uam.es
_publ_contact_author_fax '+34-914 974 833'
_publ_contact_author_phone '+34-946 974 846'
_publ_section_title
;
 Electrical Conductivity and Luminescence in Coordination Polymers Based
 on Copper(I)-Halides and Sulfur-Pyrimidine Ligands
;
_journal_name_full 'Inorganic Chemistry'
_journal_page_first 718
_journal_page_last 727
_journal_paper_doi 10.1021/ic202255w
_journal_volume 51
_journal_year 2012
_chemical_formula_moiety 'C8 H6 Cu I N4 S3'
_chemical_formula_structural 'C8 H6 Cu I N4 S3'
_chemical_formula_sum 'C8 H6 Cu I N4 S3'
_chemical_formula_weight 444.79
_chemical_name_systematic
; 
iodido-[bis(2-pyrimidyl)trisulfide-k3N,N',S]-copper(I)
;
_space_group_IT_number 62
_symmetry_cell_setting orthorhombic
_symmetry_space_group_name_Hall '-P 2ac 2n'
_symmetry_space_group_name_H-M 'P n m a'
_atom_sites_solution_hydrogens geom
_atom_sites_solution_primary direct
_atom_sites_solution_secondary difmap
_audit_creation_method SHELXL97
_cell_angle_alpha 90.00
_cell_angle_beta 90.00
_cell_angle_gamma 90.00
_cell_formula_units_Z 4
_cell_length_a 7.4545(7)
_cell_length_b 15.4787(15)
_cell_length_c 11.1325(10)
_cell_measurement_reflns_used 9661
_cell_measurement_temperature 100(2)
_cell_measurement_theta_max 71.26
_cell_measurement_theta_min 4.89
_cell_volume 1284.5(2)
_computing_cell_refinement 'Bruker SMART'
_computing_data_collection 'Bruker SMART'
_computing_data_reduction 'Bruker SAINT'
_computing_molecular_graphics 'Bruker SHELXTL'
_computing_publication_material 'Bruker SHELXTL'
_computing_structure_refinement 'SHELXL-97 (Sheldrick, 1997)'
_computing_structure_solution 'SHELXS-97 (Sheldrick, 1990)'
_diffrn_ambient_temperature 100(2)
_diffrn_measured_fraction_theta_full 0.980
_diffrn_measured_fraction_theta_max 0.981
_diffrn_measurement_device_type 'CCD area detector'
_diffrn_measurement_method 'phi and omega scans'
_diffrn_radiation_monochromator graphite
_diffrn_radiation_source 'fine-focus sealed tube'
_diffrn_radiation_type CuK\a
_diffrn_radiation_wavelength 1.54178
_diffrn_reflns_av_R_equivalents 0.0348
_diffrn_reflns_av_sigmaI/netI 0.0235
_diffrn_reflns_limit_h_max 8
_diffrn_reflns_limit_h_min -9
_diffrn_reflns_limit_k_max 18
_diffrn_reflns_limit_k_min -18
_diffrn_reflns_limit_l_max 13
_diffrn_reflns_limit_l_min -11
_diffrn_reflns_number 9661
_diffrn_reflns_theta_full 71.26
_diffrn_reflns_theta_max 71.26
_diffrn_reflns_theta_min 4.89
_exptl_absorpt_coefficient_mu 25.689
_exptl_absorpt_correction_T_max 0.758
_exptl_absorpt_correction_T_min 0.59
_exptl_absorpt_correction_type multi-scan
_exptl_absorpt_process_details
;
Bruker (2008). SADABS, APEX2 and SAINT. 
Bruker AXS Inc., Madison, Wisconsin, USA.
;
_exptl_crystal_colour orange
_exptl_crystal_density_diffrn 2.300
_exptl_crystal_description prismatic
_exptl_crystal_F_000 848
_exptl_crystal_size_max 0.20
_exptl_crystal_size_mid 0.20
_exptl_crystal_size_min 0.15
_refine_diff_density_max 1.188
_refine_diff_density_min -0.641
_refine_diff_density_rms 0.131
_refine_ls_extinction_method none
_refine_ls_goodness_of_fit_ref 1.113
_refine_ls_hydrogen_treatment constr
_refine_ls_matrix_type full
_refine_ls_number_parameters 82
_refine_ls_number_reflns 1270
_refine_ls_number_restraints 0
_refine_ls_restrained_S_all 1.113
_refine_ls_R_factor_all 0.0246
_refine_ls_R_factor_gt 0.0244
_refine_ls_shift/su_max 0.001
_refine_ls_shift/su_mean 0.000
_refine_ls_structure_factor_coef Fsqd
_refine_ls_weighting_details 'calc w=1/[\s^2^(Fo^2^)+(0.0386P)^2^+1.7242P] where P=(Fo^2^+2Fc^2^)/3'
_refine_ls_weighting_scheme calc
_refine_ls_wR_factor_gt 0.0621
_refine_ls_wR_factor_ref 0.0622
_reflns_number_gt 1255
_reflns_number_total 1270
_reflns_threshold_expression >2sigma(I)
_cod_data_source_file ic202255w_si_001_2.cif
_cod_data_source_block compound4
_cod_database_code 4327912

loop_
_symmetry_equiv_pos_as_xyz
'x, y, z'
'-x+1/2, -y, z+1/2'
'-x, y+1/2, -z'
'x+1/2, -y+1/2, -z+1/2'
'-x, -y, -z'
'x-1/2, y, -z-1/2'
'x, -y-1/2, z'
'-x-1/2, y-1/2, z-1/2'

loop_
_atom_site_label
_atom_site_type_symbol
_atom_site_fract_x
_atom_site_fract_y
_atom_site_fract_z
_atom_site_U_iso_or_equiv
_atom_site_adp_type
_atom_site_occupancy
_atom_site_symmetry_multiplicity
_atom_site_calc_flag
_atom_site_refinement_flags
Cu1 Cu 0.36879(8) 0.2500 0.49791(5) 0.00938(17) Uani 1 2 d S
I1 I 0.04257(3) 0.2500 0.44708(2) 0.01232(12) Uani 1 2 d S
C1 C 0.6250(4) 0.39069(17) 0.5586(2) 0.0080(6) Uani 1 1 d .
C2 C 0.7688(4) 0.48778(19) 0.4406(3) 0.0136(6) Uani 1 1 d .
H2 H 0.8471 0.5357 0.4308 0.016 Uiso 1 1 calc R
C3 C 0.6902(4) 0.45129(18) 0.3392(3) 0.0137(6) Uani 1 1 d .
H3 H 0.7155 0.4723 0.2609 0.016 Uiso 1 1 calc R
C4 C 0.5735(4) 0.38304(18) 0.3577(3) 0.0106(6) Uani 1 1 d .
H4 H 0.5169 0.3569 0.2904 0.013 Uiso 1 1 calc R
N1 N 0.5380(3) 0.35252(15) 0.4689(2) 0.0088(5) Uani 1 1 d .
N2 N 0.7379(4) 0.45778(16) 0.5514(2) 0.0113(5) Uani 1 1 d .
S1 S 0.43402(12) 0.2500 0.70436(9) 0.0070(2) Uani 1 2 d S
S2 S 0.59266(9) 0.35853(4) 0.71056(6) 0.00795(16) Uani 1 1 d .

loop_
_atom_site_aniso_label
_atom_site_aniso_U_11
_atom_site_aniso_U_22
_atom_site_aniso_U_33
_atom_site_aniso_U_23
_atom_site_aniso_U_13
_atom_site_aniso_U_12
Cu1 0.0138(3) 0.0038(3) 0.0105(4) 0.000 -0.0028(2) 0.000
I1 0.01365(18) 0.01445(17) 0.00887(18) 0.000 -0.00248(8) 0.000
C1 0.0130(13) 0.0023(12) 0.0086(15) -0.0004(9) -0.0001(9) 0.0026(10)
C2 0.0190(15) 0.0066(14) 0.0152(15) 0.0041(10) 0.0007(11) -0.0015(11)
C3 0.0215(14) 0.0086(12) 0.0110(15) 0.0044(10) 0.0029(11) 0.0036(11)
C4 0.0182(13) 0.0064(12) 0.0072(15) 0.0002(11) 0.0000(11) 0.0032(10)
N1 0.0157(14) 0.0036(11) 0.0072(12) 0.0003(9) -0.0004(8) 0.0023(8)
N2 0.0185(12) 0.0044(11) 0.0110(14) 0.0010(8) -0.0003(9) -0.0014(10)
S1 0.0120(4) 0.0020(4) 0.0068(5) 0.000 0.0007(3) 0.000
S2 0.0166(3) 0.0014(3) 0.0059(4) -0.0003(2) -0.0019(2) -0.0008(2)

loop_
_atom_type_symbol
_atom_type_description
_atom_type_scat_dispersion_real
_atom_type_scat_dispersion_imag
_atom_type_scat_source
C C 0.0181 0.0091 'International Tables Vol C Tables 4.2.6.8 and 6.1.1.4'
H H 0.0000 0.0000 'International Tables Vol C Tables 4.2.6.8 and 6.1.1.4'
N N 0.0311 0.0180 'International Tables Vol C Tables 4.2.6.8 and 6.1.1.4'
S S 0.3331 0.5567 'International Tables Vol C Tables 4.2.6.8 and 6.1.1.4'
Cu Cu -1.9646 0.5888 'International Tables Vol C Tables 4.2.6.8 and 6.1.1.4'
I I -0.3257 6.8362 'International Tables Vol C Tables 4.2.6.8 and 6.1.1.4'

loop_
_geom_angle_atom_site_label_1
_geom_angle_atom_site_label_2
_geom_angle_atom_site_label_3
_geom_angle
_geom_angle_site_symmetry_1
_geom_angle_site_symmetry_3
N1 Cu1 N1 101.26(13) . 7_565
N1 Cu1 S1 91.53(8) . .
N1 Cu1 S1 91.53(8) 7_565 .
N1 Cu1 I1 124.25(6) . .
N1 Cu1 I1 124.25(7) 7_565 .
S1 Cu1 I1 115.05(3) . .
N1 C1 N2 127.3(3) . .
N1 C1 S2 121.6(2) . .
N2 C1 S2 111.1(2) . .
N2 C2 C3 122.3(3) . .
N2 C2 H2 118.9 . .
C3 C2 H2 118.9 . .
C4 C3 C2 117.0(3) . .
C4 C3 H3 121.5 . .
C2 C3 H3 121.5 . .
N1 C4 C3 121.8(3) . .
N1 C4 H4 119.1 . .
C3 C4 H4 119.1 . .
C1 N1 C4 115.9(2) . .
C1 N1 Cu1 121.7(2) . .
C4 N1 Cu1 122.3(2) . .
C2 N2 C1 115.7(3) . .
S2 S1 S2 109.62(5) . 7_565
S2 S1 Cu1 98.74(4) . .
S2 S1 Cu1 98.74(4) 7_565 .
S2 S1 S2 151.46(4) . 4_456
S2 S1 S2 91.06(2) 7_565 4_456
Cu1 S1 S2 97.19(3) . 4_456
C1 S2 S1 105.95(10) . .

loop_
_geom_bond_atom_site_label_1
_geom_bond_atom_site_label_2
_geom_bond_distance
_geom_bond_site_symmetry_2
Cu1 N1 2.053(2) .
Cu1 N1 2.053(2) 7_565
Cu1 S1 2.3491(11) .
Cu1 I1 2.4967(7) .
C1 N1 1.330(4) .
C1 N2 1.339(4) .
C1 S2 1.779(3) .
C2 N2 1.337(4) .
C2 C3 1.391(4) .
C2 H2 0.9500 .
C3 C4 1.384(4) .
C3 H3 0.9500 .
C4 N1 1.351(4) .
C4 H4 0.9500 .
S1 S2 2.0555(8) .
S1 S2 2.0555(8) 7_565
S1 S2 3.1929(10) 4_456

loop_
_geom_hbond_atom_site_label_D
_geom_hbond_atom_site_label_H
_geom_hbond_atom_site_label_A
_geom_hbond_distance_DH
_geom_hbond_distance_HA
_geom_hbond_distance_DA
_geom_hbond_angle_DHA
_geom_hbond_site_symmetry_A
C3 H3 N2 0.95 2.59 3.541(4) 174.2 2_664
C4 H4 I1 0.95 3.13 3.976(3) 149.9 4

loop_
_geom_torsion_atom_site_label_1
_geom_torsion_atom_site_label_2
_geom_torsion_atom_site_label_3
_geom_torsion_atom_site_label_4
_geom_torsion
_geom_torsion_site_symmetry_1
_geom_torsion_site_symmetry_4
N2 C2 C3 C4 1.6(5) . .
C2 C3 C4 N1 -0.5(4) . .
N2 C1 N1 C4 2.8(4) . .
S2 C1 N1 C4 179.7(2) . .
N2 C1 N1 Cu1 -179.8(2) . .
S2 C1 N1 Cu1 -2.9(3) . .
C3 C4 N1 C1 -1.5(4) . .
C3 C4 N1 Cu1 -178.9(2) . .
N1 Cu1 N1 C1 -94.1(2) 7_565 .
S1 Cu1 N1 C1 -2.2(2) . .
I1 Cu1 N1 C1 119.8(2) . .
N1 Cu1 N1 C4 83.2(2) 7_565 .
S1 Cu1 N1 C4 175.0(2) . .
I1 Cu1 N1 C4 -62.9(2) . .
C3 C2 N2 C1 -0.5(4) . .
N1 C1 N2 C2 -1.8(4) . .
S2 C1 N2 C2 -178.9(2) . .
N1 Cu1 S1 S2 5.12(7) . .
N1 Cu1 S1 S2 106.43(7) 7_565 .
I1 Cu1 S1 S2 -124.22(3) . .
N1 Cu1 S1 S2 -106.43(7) . 7_565
N1 Cu1 S1 S2 -5.12(7) 7_565 7_565
I1 Cu1 S1 S2 124.22(3) . 7_565
N1 Cu1 S1 S2 161.37(7) . 4_456
N1 Cu1 S1 S2 -97.32(7) 7_565 4_456
I1 Cu1 S1 S2 32.026(15) . 4_456
N1 C1 S2 S1 7.1(2) . .
N2 C1 S2 S1 -175.57(18) . .
S2 S1 S2 C1 95.72(10) 7_565 .
Cu1 S1 S2 C1 -6.88(10) . .
S2 S1 S2 C1 -130.11(12) 4_456 .
